data_2206667
loop_
_publ_author_name
'Peter Hammersh\/oj'
'J\/orn B. Christensen'

_publ_section_title
;
 2,3-Bis(bromomethyl)-1,4-dimethoxybenzene
;
_journal_coeditor_code CV6550
_journal_issue 9
_journal_name_full 'Acta Crystallographica Section E'
_journal_page_first o2839
_journal_page_last o2840
_journal_paper_doi 10.1107/S1600536805025079
_journal_volume 61
_journal_year 2005
_chemical_formula_iupac 'C10 H12 Br2 O2'
_chemical_formula_moiety 'C10 H12 Br2 O2'
_chemical_formula_sum 'C10 H12 Br2 O2'
_chemical_formula_weight 324.01
_chemical_melting_point 151.5(5)
_chemical_name_common
;
2,3-Bis(bromomethyl)-1,4-dimethoxybenzene
;
_chemical_name_systematic
;
2,3-Bis(bromomethyl)-1,4-dimethoxybenzene
;
_space_group_IT_number 2
_symmetry_cell_setting triclinic
_symmetry_space_group_name_Hall '-P 1'
_symmetry_space_group_name_H-M 'P -1'
_atom_sites_solution_hydrogens geom
_atom_sites_solution_primary direct
_atom_sites_solution_secondary difmap
_cell_angle_alpha 94.685(11)
_cell_angle_beta 94.945(9)
_cell_angle_gamma 98.276(13)
_cell_formula_units_Z 2
_cell_length_a 4.4740(8)
_cell_length_b 7.6630(8)
_cell_length_c 16.463(2)
_cell_measurement_reflns_used 13534
_cell_measurement_temperature 122(2)
_cell_measurement_theta_max 33.00
_cell_measurement_theta_min 1.25
_cell_volume 553.93(14)
_computing_cell_refinement 'DIRAX (Duisenberg, 1992)'
_computing_data_collection 'COLLECT (Nonius, 1999)'
_computing_data_reduction 'EvalCCD (Duisenberg, 2003)'
_computing_molecular_graphics 'ORTEPIII (Burnett & Johnson, 1996)'
_computing_publication_material SHELXL97
_computing_structure_refinement 'SHELXL97 (Sheldrick, 1997)'
_computing_structure_solution 'SHELXS97 (Sheldrick, 1990)'
_diffrn_ambient_temperature 122(2)
_diffrn_measured_fraction_theta_full 0.999
_diffrn_measured_fraction_theta_max 0.999
_diffrn_measurement_device_type 'Nonius KappaCCD area-detector'
_diffrn_measurement_method '\w and \f'
_diffrn_radiation_monochromator graphite
_diffrn_radiation_source 'fine-focus sealed tube'
_diffrn_radiation_type MoK\a
_diffrn_radiation_wavelength 0.71073
_diffrn_reflns_av_R_equivalents 0.0591
_diffrn_reflns_av_sigmaI/netI 0.0318
_diffrn_reflns_limit_h_max 6
_diffrn_reflns_limit_h_min -6
_diffrn_reflns_limit_k_max 11
_diffrn_reflns_limit_k_min -11
_diffrn_reflns_limit_l_max 25
_diffrn_reflns_limit_l_min -25
_diffrn_reflns_number 23530
_diffrn_reflns_theta_full 33.00
_diffrn_reflns_theta_max 33.00
_diffrn_reflns_theta_min 1.25
_exptl_absorpt_coefficient_mu 7.289
_exptl_absorpt_correction_T_max 0.865
_exptl_absorpt_correction_T_min 0.149
_exptl_absorpt_correction_type integration
_exptl_absorpt_process_details 'via Gaussian integration (Coppens, 1970)'
_exptl_crystal_colour white
_exptl_crystal_density_diffrn 1.943
_exptl_crystal_density_method 'not measured'
_exptl_crystal_description Needle
_exptl_crystal_F_000 316
_exptl_crystal_size_max 0.53
_exptl_crystal_size_mid 0.16
_exptl_crystal_size_min 0.04
_refine_diff_density_max 0.642
_refine_diff_density_min -0.489
_refine_ls_extinction_method none
_refine_ls_goodness_of_fit_ref 1.077
_refine_ls_hydrogen_treatment constr
_refine_ls_matrix_type full
_refine_ls_number_parameters 127
_refine_ls_number_reflns 4180
_refine_ls_number_restraints 0
_refine_ls_restrained_S_all 1.077
_refine_ls_R_factor_all 0.0447
_refine_ls_R_factor_gt 0.0285
_refine_ls_shift/su_max 0.001
_refine_ls_shift/su_mean 0.000
_refine_ls_structure_factor_coef Fsqd
_refine_ls_weighting_details 'calc w = 1/[\s^2^(Fo^2^)+(0.0164P)^2^+0.629P] where P = (Fo^2^+2Fc^2^)/3'
_refine_ls_weighting_scheme calc
_refine_ls_wR_factor_gt 0.0564
_refine_ls_wR_factor_ref 0.0634
_reflns_number_gt 3390
_reflns_number_total 4180
_reflns_threshold_expression I>2\s(I)
_cod_data_source_file cv6550.cif
_cod_data_source_block I
_cod_depositor_comments
;
The following automatic conversions were performed:

'_chemical_melting_point' value '151-152' was changed to '151.5(5)' -
the average value was taken and precision was estimated.

Automatic conversion script
Id: cif_fix_values 1646 2011-03-28 12:23:43Z adriana 

The following automatic conversions were performed:

'_chemical_melting_point' value '151-152' was changed to '151.5(5)' -
the average value was taken and precision was estimated.

Automatic conversion script
Id: cif_fix_values 1715 2011-07-08 13:25:40Z adriana 
;
_cod_database_code 2206667
_cod_database_fobs_code 2206667

loop_
_symmetry_equiv_pos_as_xyz
'x, y, z'
'-x, -y, -z'

loop_
_atom_site_label
_atom_site_fract_x
_atom_site_fract_y
_atom_site_fract_z
_atom_site_U_iso_or_equiv
_atom_site_adp_type
_atom_site_calc_flag
_atom_site_refinement_flags
_atom_site_occupancy
_atom_site_type_symbol
Br1 0.34706(5) 0.37427(3) 0.878365(13) 0.02564(6) Uani d . 1 Br
Br2 0.01971(5) 0.39490(3) 0.649108(13) 0.02272(5) Uani d . 1 Br
C3 0.2113(4) 0.0476(2) 0.77378(11) 0.0156(3) Uani d . 1 C
O2 -0.3054(3) -0.08297(19) 0.58814(9) 0.0210(3) Uani d . 1 O
C2 0.0725(4) 0.0421(2) 0.69400(11) 0.0153(3) Uani d . 1 C
C1 -0.1773(4) -0.0900(2) 0.66656(11) 0.0162(3) Uani d . 1 C
C10 0.1851(4) 0.1683(3) 0.63516(12) 0.0182(3) Uani d . 1 C
H10A 0.1260 0.1130 0.5785 0.022 Uiso calc R 1 H
H10B 0.4095 0.1931 0.6434 0.022 Uiso calc R 1 H
C6 -0.2796(5) -0.2163(3) 0.71736(12) 0.0191(3) Uani d . 1 C
H6 -0.4455 -0.3062 0.6981 0.023 Uiso calc R 1 H
C9 0.4753(4) 0.1841(3) 0.80698(12) 0.0192(4) Uani d . 1 C
H9A 0.5733 0.2361 0.7610 0.023 Uiso calc R 1 H
H9B 0.6265 0.1273 0.8387 0.023 Uiso calc R 1 H
C5 -0.1402(5) -0.2120(3) 0.79649(12) 0.0195(4) Uani d . 1 C
H5 -0.2112 -0.2988 0.8312 0.023 Uiso calc R 1 H
O1 0.2518(4) -0.0649(2) 0.90164(9) 0.0229(3) Uani d . 1 O
C4 0.1028(4) -0.0809(2) 0.82471(11) 0.0170(3) Uani d . 1 C
C8 -0.5374(5) -0.2257(3) 0.55524(13) 0.0225(4) Uani d . 1 C
H8A -0.6097 -0.2059 0.4993 0.027 Uiso calc R 1 H
H8B -0.7067 -0.2315 0.5894 0.027 Uiso calc R 1 H
H8C -0.4547 -0.3375 0.5544 0.027 Uiso calc R 1 H
C7 0.1346(6) -0.1838(3) 0.95778(13) 0.0295(5) Uani d . 1 C
H7A 0.2600 -0.1591 1.0104 0.035 Uiso calc R 1 H
H7B 0.1381 -0.3061 0.9357 0.035 Uiso calc R 1 H
H7C -0.0747 -0.1677 0.9657 0.035 Uiso calc R 1 H

loop_
_atom_site_aniso_label
_atom_site_aniso_U_11
_atom_site_aniso_U_22
_atom_site_aniso_U_33
_atom_site_aniso_U_12
_atom_site_aniso_U_13
_atom_site_aniso_U_23
Br1 0.02990(11) 0.01811(10) 0.02831(11) 0.00234(8) 0.00613(9) -0.00249(7)
Br2 0.02031(9) 0.01671(9) 0.03069(11) -0.00152(7) 0.00166(8) 0.00819(7)
C3 0.0137(7) 0.0150(7) 0.0192(8) 0.0035(6) 0.0047(6) 0.0016(6)
O2 0.0197(7) 0.0218(7) 0.0193(7) -0.0034(5) -0.0012(5) 0.0044(5)
C2 0.0144(7) 0.0146(7) 0.0177(8) 0.0026(6) 0.0050(6) 0.0024(6)
C1 0.0150(8) 0.0169(8) 0.0170(8) 0.0020(6) 0.0032(6) 0.0025(6)
C10 0.0168(8) 0.0181(8) 0.0198(9) 0.0001(7) 0.0045(7) 0.0035(7)
C6 0.0194(8) 0.0156(8) 0.0223(9) 0.0006(7) 0.0046(7) 0.0032(7)
C9 0.0164(8) 0.0206(9) 0.0204(9) 0.0022(7) 0.0048(7) -0.0003(7)
C5 0.0228(9) 0.0161(8) 0.0210(9) 0.0025(7) 0.0062(7) 0.0063(7)
O1 0.0258(7) 0.0261(7) 0.0169(6) 0.0033(6) 0.0019(6) 0.0050(5)
C4 0.0188(8) 0.0174(8) 0.0162(8) 0.0054(6) 0.0039(7) 0.0027(6)
C8 0.0187(9) 0.0243(9) 0.0220(9) -0.0029(7) 0.0012(7) -0.0005(7)
C7 0.0481(14) 0.0231(10) 0.0191(9) 0.0078(10) 0.0043(9) 0.0080(8)

loop_
_atom_type_symbol
_atom_type_description
_atom_type_scat_dispersion_real
_atom_type_scat_dispersion_imag
_atom_type_scat_source
C C 0.0033 0.0016 'International Tables Vol C Tables 4.2.6.8 and 6.1.1.4'
H H 0.0000 0.0000 'International Tables Vol C Tables 4.2.6.8 and 6.1.1.4'
O O 0.0106 0.0060 'International Tables Vol C Tables 4.2.6.8 and 6.1.1.4'
Br Br -0.2901 2.4595 'International Tables Vol C Tables 4.2.6.8 and 6.1.1.4'

loop_
_geom_angle_atom_site_label_1
_geom_angle_atom_site_label_2
_geom_angle_atom_site_label_3
_geom_angle
_geom_angle_publ_flag
C2 C3 C4 119.31(17) y
C2 C3 C9 122.37(17) y
C4 C3 C9 118.31(17) y
C1 O2 C8 117.16(15) n
C3 C2 C1 119.53(17) y
C3 C2 C10 122.28(17) y
C1 C2 C10 118.17(17) n
O2 C1 C6 123.88(17) y
O2 C1 C2 115.77(16) n
C6 C1 C2 120.35(17) y
C2 C10 Br2 111.97(13) n
C2 C10 H10A 109.2 n
Br2 C10 H10A 109.2 n
C2 C10 H10B 109.2 n
Br2 C10 H10B 109.2 n
H10A C10 H10B 107.9 n
C1 C6 C5 120.22(18) y
C1 C6 H6 119.9 n
C5 C6 H6 119.9 n
C3 C9 Br1 111.24(13) n
C3 C9 H9A 109.4 n
Br1 C9 H9A 109.4 n
C3 C9 H9B 109.4 n
Br1 C9 H9B 109.4 n
H9A C9 H9B 108.0 n
C4 C5 C6 119.98(17) y
C4 C5 H5 120.0 n
C6 C5 H5 120.0 n
C4 O1 C7 117.26(17) n
O1 C4 C5 124.18(17) n
O1 C4 C3 115.22(17) n
C5 C4 C3 120.60(17) y
O2 C8 H8A 109.5 n
O2 C8 H8B 109.5 n
H8A C8 H8B 109.5 n
O2 C8 H8C 109.5 n
H8A C8 H8C 109.5 n
H8B C8 H8C 109.5 n
O1 C7 H7A 109.5 n
O1 C7 H7B 109.5 n
H7A C7 H7B 109.5 n
O1 C7 H7C 109.5 n
H7A C7 H7C 109.5 n
H7B C7 H7C 109.5 n

loop_
_geom_bond_atom_site_label_1
_geom_bond_atom_site_label_2
_geom_bond_distance
_geom_bond_publ_flag
Br1 C9 1.9776(19) y
Br2 C10 1.987(2) y
C3 C2 1.398(3) y
C3 C4 1.406(3) y
C3 C9 1.493(3) y
O2 C1 1.375(2) y
O2 C8 1.431(2) y
C2 C1 1.411(3) y
C2 C10 1.492(3) y
C1 C6 1.384(3) y
C10 H10A 0.9900 n
C10 H10B 0.9900 n
C6 C5 1.391(3) y
C6 H6 0.9500 y
C9 H9A 0.9900 n
C9 H9B 0.9900 n
C5 C4 1.389(3) y
C5 H5 0.9500 n
O1 C4 1.367(2) y
O1 C7 1.429(3) y
C8 H8A 0.9800 n
C8 H8B 0.9800 n
C8 H8C 0.9800 n
C7 H7A 0.9800 n
C7 H7B 0.9800 n
C7 H7C 0.9800 n

loop_
_geom_torsion_atom_site_label_1
_geom_torsion_atom_site_label_2
_geom_torsion_atom_site_label_3
_geom_torsion_atom_site_label_4
_geom_torsion
C4 C3 C2 C1 1.2(3)
C9 C3 C2 C1 -179.68(17)
C4 C3 C2 C10 -176.83(17)
C9 C3 C2 C10 2.3(3)
C8 O2 C1 C6 -6.5(3)
C8 O2 C1 C2 173.40(17)
C3 C2 C1 O2 178.32(16)
C10 C2 C1 O2 -3.6(2)
C3 C2 C1 C6 -1.7(3)
C10 C2 C1 C6 176.39(17)
C3 C2 C10 Br2 -84.63(19)
C1 C2 C10 Br2 97.29(17)
O2 C1 C6 C5 -178.87(18)
C2 C1 C6 C5 1.2(3)
C2 C3 C9 Br1 101.31(18)
C4 C3 C9 Br1 -79.57(19)
C1 C6 C5 C4 -0.1(3)
C7 O1 C4 C5 -4.5(3)
C7 O1 C4 C3 175.15(17)
C6 C5 C4 O1 179.26(18)
C6 C5 C4 C3 -0.4(3)
C2 C3 C4 O1 -179.84(16)
C9 C3 C4 O1 1.0(2)
C2 C3 C4 C5 -0.2(3)
C9 C3 C4 C5 -179.31(17)

loop_
_cod_related_entry_id
_cod_related_entry_database
_cod_related_entry_code
1 ChemSpider 236270
